data_2310796
loop_
_publ_author_name
'Cavalca, L.'
'Fava, G.'
'Nardelli, M.'

_publ_section_title
;
 The crystal structure of bis-biuret-cadmium chloride
;
_journal_name_full 'Acta Crystallographica (1,1948-23,1967)'
_journal_page_first 594
_journal_page_last 600
_journal_volume 13
_journal_year 1960
_chemical_formula_sum 'C4 H10 Cd Cl2 N6 O4'
_chemical_name_systematic '(C2 H5 N3 O2)2 Cd Cl2'
_space_group_IT_number 14
_symmetry_space_group_name_Hall '-P 2ybc'
_symmetry_space_group_name_H-M 'P 1 21/c 1'
_cell_angle_alpha 90
_cell_angle_beta 111.1
_cell_angle_gamma 90
_cell_formula_units_Z 2
_cell_length_a 3.704
_cell_length_b 19.96
_cell_length_c 8.2
_cell_volume 565.595
_citation_journal_id_ASTM ACCRA9
_cod_data_source_file Cavalca_ACCRA9_1960_1000.cif
_cod_data_source_block C4H10Cd1Cl2N6O4
_cod_original_cell_volume 565.5947
_cod_original_formula_sum 'C4 H10 Cd1 Cl2 N6 O4'
_cod_database_code 2310796

loop_
_symmetry_equiv_pos_as_xyz
x,y,z
-x,y+1/2,-z+1/2
-x,-y,-z
x,-y-1/2,z-1/2

loop_
_atom_site_label
_atom_site_type_symbol
_atom_site_fract_x
_atom_site_fract_y
_atom_site_fract_z
_atom_site_occupancy
_atom_site_U_iso_or_equiv
Cd1 Cd+2 0 0 0 1 0.0
O1 O-2 0.104 0.105 0.135 1 0.0
O2 O-2 0.842 0.214 0.543 1 0.0
Cl1 Cl-1 0.3234 0.0446 -0.2053 1 0.0
N2 N-3 0.354 0.197 0.284 1 0.0
N3 N-3 0.51 0.304 0.393 1 0.0
N1 N-3 0.572 0.092 0.4 1 0.0
C1 C+4 0.337 0.13 0.268 1 0.0
C2 C+4 0.579 0.238 0.41 1 0.0
